data_7003203
loop_
_publ_author_name
'Brown, Neil J.'
'Eckert, Prisca K.'
'Fox, Mark A.'
'Yufit, Dmitri S.'
'Howard, Judith A. K.'
'Low, Paul J.'

_publ_section_title
;
 The preparation and characterisation of ruthenium cyanovinylidene
 complexes
;
_journal_issue 4
_journal_name_full 'Dalton Transactions'
_journal_page_first 433
_journal_page_last 436
_journal_paper_doi 10.1039/b714274a
_journal_year 2008
_chemical_formula_moiety 'C40 H39 B F4 N2 P2 Ru'
_chemical_formula_sum 'C40 H39 B F4 N2 P2 Ru'
_chemical_formula_weight 797.55
_chemical_name_systematic
;
?
;
_space_group_IT_number 14
_symmetry_cell_setting monoclinic
_symmetry_Int_Tables_number 14
_symmetry_space_group_name_Hall '-P 2ybc'
_symmetry_space_group_name_H-M 'P 1 21/c 1'
_atom_sites_solution_hydrogens geom
_atom_sites_solution_primary direct
_atom_sites_solution_secondary difmap
_audit_creation_method SHELXL-97
_cell_angle_alpha 90.00
_cell_angle_beta 106.38(1)
_cell_angle_gamma 90.00
_cell_formula_units_Z 4
_cell_length_a 10.5060(3)
_cell_length_b 37.778(1)
_cell_length_c 9.5654(3)
_cell_measurement_reflns_used 5828
_cell_measurement_temperature 120(2)
_cell_measurement_theta_max 32.59
_cell_measurement_theta_min 2.48
_cell_volume 3642.4(3)
_computing_cell_refinement 'SAINT Ver. 6.45 (Bruker-AXS, 2003)'
_computing_data_collection 'SMART Ver. 5.630 (Bruker-AXS, 2003)'
_computing_data_reduction 'SAINT Ver. 6.45'
_computing_molecular_graphics 'SHELXTL Ver. 6.14'
_computing_publication_material 'SHELXTL Ver. 6.14'
_computing_structure_refinement 'SHELXTL Ver. 6.14'
_computing_structure_solution 'SHELXTL Ver. 6.14 (Bruker-AXS, 2003)'
_diffrn_ambient_temperature 120(2)
_diffrn_measured_fraction_theta_full 1.000
_diffrn_measured_fraction_theta_max 1.000
_diffrn_measurement_device_type 'Bruker SMART CCD 6000'
_diffrn_measurement_method '0.30\% \w scans'
_diffrn_radiation_monochromator graphite
_diffrn_radiation_source 'fine-focus sealed tube'
_diffrn_radiation_type Mo-K\a
_diffrn_radiation_wavelength 0.71073
_diffrn_reflns_av_R_equivalents 0.0496
_diffrn_reflns_av_sigmaI/netI 0.0384
_diffrn_reflns_limit_h_max 13
_diffrn_reflns_limit_h_min -13
_diffrn_reflns_limit_k_max 49
_diffrn_reflns_limit_k_min -49
_diffrn_reflns_limit_l_max 12
_diffrn_reflns_limit_l_min -12
_diffrn_reflns_number 41529
_diffrn_reflns_theta_full 28.00
_diffrn_reflns_theta_max 28.00
_diffrn_reflns_theta_min 2.02
_diffrn_standards_number 0
_exptl_absorpt_coefficient_mu 0.571
_exptl_absorpt_correction_T_max 0.9720
_exptl_absorpt_correction_T_min 0.8385
_exptl_absorpt_correction_type multi-scan
_exptl_absorpt_process_details
;
SADABS (Bruker-AXS, 2006)
;
_exptl_crystal_colour brown
_exptl_crystal_density_diffrn 1.454
_exptl_crystal_density_method 'not measured'
_exptl_crystal_description prism
_exptl_crystal_F_000 1632
_exptl_crystal_size_max 0.32
_exptl_crystal_size_mid 0.16
_exptl_crystal_size_min 0.05
_refine_diff_density_max 0.981
_refine_diff_density_min -0.682
_refine_diff_density_rms 0.088
_refine_ls_extinction_method none
_refine_ls_goodness_of_fit_ref 1.045
_refine_ls_hydrogen_treatment constr
_refine_ls_matrix_type full
_refine_ls_number_parameters 456
_refine_ls_number_reflns 8784
_refine_ls_number_restraints 0
_refine_ls_restrained_S_all 1.045
_refine_ls_R_factor_all 0.0503
_refine_ls_R_factor_gt 0.0370
_refine_ls_shift/su_max 0.001
_refine_ls_shift/su_mean 0.000
_refine_ls_structure_factor_coef Fsqd
_refine_ls_weighting_details 'calc w=1/[\s^2^(Fo^2^)+(0.0300P)^2^+6.0000P] where P=(Fo^2^+2Fc^2^)/3'
_refine_ls_weighting_scheme calc
_refine_ls_wR_factor_gt 0.0814
_refine_ls_wR_factor_ref 0.0906
_reflns_number_gt 7155
_reflns_number_total 8784
_reflns_threshold_expression I>2\s(I)
_cod_data_source_file b714274a.txt
_cod_data_source_block s076
_cod_depositor_comments
;
The following automatic conversions were performed:
'_symmetry_cell_setting' value 'Monoclinic' changed to 'monoclinic'
according to '/home/saulius/struct/CIF-dictionaries/cif_core.dic'
dictionary named 'cif_core.dic' version 2.4.1 from 2010-06-29.

Automatic conversion script
Id: cif_fix_enum 1527 2010-12-29 10:47:43Z saulius 
;
_cod_original_cell_volume 3642.3(2)
_cod_original_sg_symbol_Hall '-P 2ybc '
_cod_original_sg_symbol_H-M 'P 1 21/c 1 '
_cod_database_code 7003203

loop_
_symmetry_equiv_pos_as_xyz
'x, y, z'
'-x, y+1/2, -z+1/2'
'-x, -y, -z'
'x, -y-1/2, z-1/2'

loop_
_atom_site_label
_atom_site_type_symbol
_atom_site_fract_x
_atom_site_fract_y
_atom_site_fract_z
_atom_site_U_iso_or_equiv
_atom_site_adp_type
_atom_site_occupancy
_atom_site_symmetry_multiplicity
_atom_site_calc_flag
_atom_site_refinement_flags
_atom_site_disorder_assembly
_atom_site_disorder_group
Ru1 Ru 0.308848(18) 0.129835(5) 0.11654(2) 0.01306(6) Uani 1 1 d . . .
P1 P 0.52939(6) 0.138569(16) 0.10776(7) 0.01498(12) Uani 1 1 d . . .
P2 P 0.26132(6) 0.129491(16) -0.13588(6) 0.01334(12) Uani 1 1 d . . .
N1 N 0.3473(3) 0.26648(7) 0.0814(3) 0.0390(6) Uani 1 1 d . . .
N2 N -0.0406(2) 0.21046(7) 0.0016(3) 0.0330(6) Uani 1 1 d . . .
C1 C 0.2680(2) 0.17553(6) 0.0879(3) 0.0160(5) Uani 1 1 d . . .
C2 C 0.2145(3) 0.20846(7) 0.0642(3) 0.0194(5) Uani 1 1 d . . .
C3 C 0.2902(3) 0.24047(7) 0.0757(3) 0.0255(6) Uani 1 1 d . . .
C4 C 0.0726(3) 0.21054(7) 0.0257(3) 0.0235(5) Uani 1 1 d . . .
C5 C 0.1353(2) 0.10855(7) 0.1844(3) 0.0183(5) Uani 1 1 d . . .
C6 C 0.2225(2) 0.12725(7) 0.3052(3) 0.0181(5) Uani 1 1 d . . .
C7 C 0.3455(2) 0.10870(7) 0.3471(3) 0.0179(5) Uani 1 1 d . . .
C8 C 0.3337(2) 0.07793(6) 0.2547(3) 0.0177(5) Uani 1 1 d . . .
C9 C 0.2045(3) 0.07772(7) 0.1556(3) 0.0185(5) Uani 1 1 d . . .
C10 C -0.0093(3) 0.11664(7) 0.1207(3) 0.0247(6) Uani 1 1 d . . .
H10A H -0.0464 0.1010 0.0374 0.037 Uiso 1 1 calc R . .
H10B H -0.0198 0.1414 0.0884 0.037 Uiso 1 1 calc R . .
H10C H -0.0561 0.1128 0.1948 0.037 Uiso 1 1 calc R . .
C11 C 0.1843(3) 0.15890(7) 0.3788(3) 0.0253(6) Uani 1 1 d . . .
H11A H 0.1379 0.1511 0.4491 0.038 Uiso 1 1 calc R . .
H11B H 0.1257 0.1742 0.3056 0.038 Uiso 1 1 calc R . .
H11C H 0.2643 0.1721 0.4298 0.038 Uiso 1 1 calc R . .
C12 C 0.4586(3) 0.11568(7) 0.4815(3) 0.0232(5) Uani 1 1 d . . .
H12A H 0.4413 0.1037 0.5652 0.035 Uiso 1 1 calc R . .
H12B H 0.4667 0.1412 0.4999 0.035 Uiso 1 1 calc R . .
H12C H 0.5412 0.1066 0.4666 0.035 Uiso 1 1 calc R . .
C13 C 0.4338(3) 0.04878(7) 0.2749(3) 0.0220(5) Uani 1 1 d . . .
H13A H 0.4288 0.0380 0.1803 0.033 Uiso 1 1 calc R . .
H13B H 0.4153 0.0308 0.3403 0.033 Uiso 1 1 calc R . .
H13C H 0.5229 0.0584 0.3173 0.033 Uiso 1 1 calc R . .
C14 C 0.1448(3) 0.04831(7) 0.0532(3) 0.0244(6) Uani 1 1 d . . .
H14A H 0.2141 0.0368 0.0189 0.037 Uiso 1 1 calc R . .
H14B H 0.0765 0.0579 -0.0302 0.037 Uiso 1 1 calc R . .
H15 H 0.1046 0.0309 0.1039 0.037 Uiso 1 1 calc R . .
C15 C 0.5275(2) 0.14313(7) -0.0848(3) 0.0186(5) Uani 1 1 d . . .
H15A H 0.5975 0.1599 -0.0926 0.022 Uiso 1 1 calc R . .
H15B H 0.5462 0.1199 -0.1227 0.022 Uiso 1 1 calc R . .
C16 C 0.3923(2) 0.15657(6) -0.1755(3) 0.0171(5) Uani 1 1 d . . .
H16A H 0.3863 0.1550 -0.2805 0.021 Uiso 1 1 calc R . .
H16B H 0.3810 0.1817 -0.1515 0.021 Uiso 1 1 calc R . .
C21 C 0.5976(2) 0.18010(6) 0.1966(3) 0.0187(5) Uani 1 1 d . . .
C22 C 0.5411(3) 0.19697(7) 0.2946(3) 0.0199(5) Uani 1 1 d . . .
H22 H 0.4667 0.1867 0.3170 0.024 Uiso 1 1 calc R . .
C23 C 0.5931(3) 0.22869(7) 0.3596(3) 0.0257(6) Uani 1 1 d . . .
H23 H 0.5542 0.2400 0.4262 0.031 Uiso 1 1 calc R . .
C24 C 0.7015(3) 0.24384(7) 0.3276(3) 0.0292(6) Uani 1 1 d . . .
H24 H 0.7355 0.2659 0.3700 0.035 Uiso 1 1 calc R . .
C25 C 0.7602(3) 0.22680(8) 0.2334(3) 0.0298(6) Uani 1 1 d . . .
H25 H 0.8357 0.2370 0.2130 0.036 Uiso 1 1 calc R . .
C26 C 0.7094(3) 0.19487(7) 0.1684(3) 0.0230(5) Uani 1 1 d . . .
H26 H 0.7509 0.1832 0.1050 0.028 Uiso 1 1 calc R . .
C31 C 0.6575(2) 0.10624(6) 0.1877(3) 0.0166(5) Uani 1 1 d . . .
C32 C 0.7289(2) 0.10987(7) 0.3351(3) 0.0212(5) Uani 1 1 d . . .
H32 H 0.7173 0.1304 0.3878 0.025 Uiso 1 1 calc R . .
C33 C 0.8169(3) 0.08340(7) 0.4043(3) 0.0222(5) Uani 1 1 d . . .
H33 H 0.8635 0.0857 0.5046 0.027 Uiso 1 1 calc R . .
C34 C 0.8364(3) 0.05397(7) 0.3276(3) 0.0247(6) Uani 1 1 d . . .
H34 H 0.8955 0.0359 0.3753 0.030 Uiso 1 1 calc R . .
C35 C 0.7694(3) 0.05077(7) 0.1801(3) 0.0227(5) Uani 1 1 d . . .
H35 H 0.7849 0.0308 0.1270 0.027 Uiso 1 1 calc R . .
C36 C 0.6800(2) 0.07664(6) 0.1100(3) 0.0193(5) Uani 1 1 d . . .
H36 H 0.6343 0.0742 0.0095 0.023 Uiso 1 1 calc R . .
C41 C 0.1049(2) 0.14957(6) -0.2334(3) 0.0160(5) Uani 1 1 d . . .
C42 C 0.0968(3) 0.18258(7) -0.3011(3) 0.0197(5) Uani 1 1 d . . .
H42 H 0.1754 0.1951 -0.3007 0.024 Uiso 1 1 calc R . .
C43 C -0.0269(3) 0.19713(7) -0.3692(3) 0.0252(6) Uani 1 1 d . . .
H43 H -0.0323 0.2194 -0.4167 0.030 Uiso 1 1 calc R . .
C44 C -0.1416(3) 0.17950(7) -0.3684(3) 0.0263(6) Uani 1 1 d . . .
H44 H -0.2255 0.1899 -0.4134 0.032 Uiso 1 1 calc R . .
C45 C -0.1351(3) 0.14668(7) -0.3023(3) 0.0232(5) Uani 1 1 d . . .
H45 H -0.2144 0.1345 -0.3028 0.028 Uiso 1 1 calc R . .
C46 C -0.0123(2) 0.13153(7) -0.2350(3) 0.0189(5) Uani 1 1 d . . .
H46 H -0.0078 0.1090 -0.1901 0.023 Uiso 1 1 calc R . .
C51 C 0.2667(2) 0.08798(6) -0.2298(3) 0.0169(5) Uani 1 1 d . . .
C52 C 0.1900(3) 0.08227(7) -0.3730(3) 0.0208(5) Uani 1 1 d . . .
H52 H 0.1245 0.0991 -0.4199 0.025 Uiso 1 1 calc R . .
C53 C 0.2096(3) 0.05195(7) -0.4469(3) 0.0263(6) Uani 1 1 d . . .
H53 H 0.1573 0.0481 -0.5443 0.032 Uiso 1 1 calc R . .
C54 C 0.3050(3) 0.02733(7) -0.3794(3) 0.0282(6) Uani 1 1 d . . .
H54 H 0.3195 0.0070 -0.4312 0.034 Uiso 1 1 calc R . .
C55 C 0.3790(3) 0.03245(7) -0.2363(3) 0.0283(6) Uani 1 1 d . . .
H55 H 0.4436 0.0155 -0.1895 0.034 Uiso 1 1 calc R . .
C56 C 0.3588(3) 0.06242(7) -0.1611(3) 0.0218(5) Uani 1 1 d . . .
H56 H 0.4082 0.0655 -0.0621 0.026 Uiso 1 1 calc R . .
F1 F -0.29379(19) 0.02744(4) -0.14746(18) 0.0341(4) Uani 1 1 d . . .
F2 F -0.3233(2) 0.08355(4) -0.2367(2) 0.0382(4) Uani 1 1 d . . .
F3 F -0.13753(19) 0.05323(6) -0.2389(3) 0.0521(6) Uani 1 1 d . . .
F4 F -0.3369(2) 0.03720(5) -0.39054(19) 0.0397(4) Uani 1 1 d . . .
B1 B -0.2726(3) 0.05001(8) -0.2535(3) 0.0251(6) Uani 1 1 d . . .

loop_
_atom_site_aniso_label
_atom_site_aniso_U_11
_atom_site_aniso_U_22
_atom_site_aniso_U_33
_atom_site_aniso_U_23
_atom_site_aniso_U_13
_atom_site_aniso_U_12
Ru1 0.01321(9) 0.01227(9) 0.01370(9) -0.00009(7) 0.00381(7) 0.00014(7)
P1 0.0138(3) 0.0156(3) 0.0156(3) -0.0006(2) 0.0043(2) -0.0005(2)
P2 0.0146(3) 0.0119(3) 0.0135(3) 0.0001(2) 0.0039(2) 0.0005(2)
N1 0.0355(15) 0.0186(13) 0.0598(18) 0.0015(12) 0.0083(13) 0.0011(10)
N2 0.0258(13) 0.0307(14) 0.0407(15) 0.0010(11) 0.0066(11) 0.0084(10)
C1 0.0142(11) 0.0173(11) 0.0172(11) 0.0000(9) 0.0055(9) -0.0015(9)
C2 0.0209(12) 0.0172(12) 0.0200(12) 0.0008(9) 0.0053(10) 0.0030(9)
C3 0.0278(14) 0.0167(13) 0.0314(14) 0.0001(10) 0.0072(12) 0.0049(10)
C4 0.0295(15) 0.0156(12) 0.0246(13) 0.0011(10) 0.0062(11) 0.0049(10)
C5 0.0146(11) 0.0199(12) 0.0217(12) 0.0037(9) 0.0074(10) -0.0014(9)
C6 0.0208(12) 0.0184(12) 0.0174(11) 0.0017(9) 0.0093(10) 0.0004(9)
C7 0.0193(12) 0.0196(12) 0.0156(11) 0.0034(9) 0.0062(9) -0.0004(9)
C8 0.0198(12) 0.0158(11) 0.0180(11) 0.0038(9) 0.0064(10) -0.0013(9)
C9 0.0212(12) 0.0172(12) 0.0187(11) 0.0038(9) 0.0080(10) -0.0025(9)
C10 0.0168(12) 0.0276(14) 0.0304(14) 0.0059(11) 0.0080(11) -0.0001(10)
C11 0.0342(15) 0.0231(13) 0.0247(13) -0.0017(10) 0.0181(12) 0.0015(11)
C12 0.0249(13) 0.0289(14) 0.0162(12) -0.0007(10) 0.0063(10) -0.0024(11)
C13 0.0234(13) 0.0178(12) 0.0252(13) 0.0053(10) 0.0078(11) 0.0026(10)
C14 0.0277(14) 0.0165(12) 0.0273(14) 0.0000(10) 0.0049(11) -0.0051(10)
C15 0.0176(12) 0.0206(12) 0.0192(12) 0.0006(9) 0.0081(10) -0.0006(9)
C16 0.0191(12) 0.0161(11) 0.0165(11) 0.0009(9) 0.0057(10) 0.0004(9)
C21 0.0174(12) 0.0153(12) 0.0212(12) 0.0000(9) 0.0020(10) -0.0016(9)
C22 0.0171(12) 0.0198(12) 0.0213(12) -0.0019(10) 0.0028(10) -0.0011(9)
C23 0.0256(14) 0.0225(13) 0.0237(13) -0.0058(10) -0.0016(11) 0.0028(10)
C24 0.0279(15) 0.0187(13) 0.0343(15) -0.0032(11) -0.0023(12) -0.0054(11)
C25 0.0254(14) 0.0261(14) 0.0352(16) 0.0021(12) 0.0043(12) -0.0103(11)
C26 0.0213(13) 0.0212(13) 0.0262(13) -0.0011(10) 0.0061(11) -0.0037(10)
C31 0.0150(11) 0.0170(11) 0.0186(11) 0.0006(9) 0.0061(9) -0.0010(9)
C32 0.0182(12) 0.0201(12) 0.0223(12) 0.0001(10) 0.0010(10) -0.0017(10)
C33 0.0175(12) 0.0267(14) 0.0197(12) 0.0043(10) 0.0006(10) -0.0009(10)
C34 0.0198(13) 0.0225(13) 0.0300(14) 0.0070(11) 0.0037(11) 0.0029(10)
C35 0.0219(13) 0.0174(12) 0.0289(14) 0.0012(10) 0.0073(11) 0.0004(10)
C36 0.0191(12) 0.0170(12) 0.0216(12) 0.0002(9) 0.0053(10) -0.0016(9)
C41 0.0184(11) 0.0158(11) 0.0132(11) -0.0002(8) 0.0034(9) 0.0025(9)
C42 0.0241(13) 0.0165(12) 0.0189(12) -0.0009(9) 0.0070(10) 0.0007(9)
C43 0.0299(14) 0.0182(13) 0.0253(13) 0.0026(10) 0.0043(11) 0.0047(10)
C44 0.0224(13) 0.0260(14) 0.0260(14) -0.0006(11) -0.0005(11) 0.0061(11)
C45 0.0187(12) 0.0237(13) 0.0255(13) -0.0018(10) 0.0033(11) 0.0011(10)
C46 0.0205(12) 0.0197(12) 0.0151(11) 0.0008(9) 0.0027(9) -0.0008(10)
C51 0.0186(12) 0.0134(11) 0.0201(12) -0.0016(9) 0.0079(10) -0.0023(9)
C52 0.0212(13) 0.0214(13) 0.0211(12) 0.0001(10) 0.0080(10) -0.0017(10)
C53 0.0333(15) 0.0264(14) 0.0210(13) -0.0050(10) 0.0107(12) -0.0073(11)
C54 0.0355(16) 0.0180(13) 0.0383(16) -0.0086(11) 0.0220(13) -0.0062(11)
C55 0.0263(14) 0.0184(13) 0.0402(16) -0.0033(11) 0.0090(13) 0.0030(10)
C56 0.0200(12) 0.0195(12) 0.0244(13) -0.0021(10) 0.0037(10) 0.0004(10)
F1 0.0521(11) 0.0214(8) 0.0288(9) 0.0036(7) 0.0116(8) 0.0002(7)
F2 0.0610(13) 0.0215(9) 0.0356(10) 0.0025(7) 0.0193(9) 0.0061(8)
F3 0.0276(10) 0.0528(13) 0.0710(15) 0.0089(11) 0.0059(10) -0.0037(9)
F4 0.0495(12) 0.0420(11) 0.0258(9) -0.0091(8) 0.0076(8) -0.0052(9)
B1 0.0277(16) 0.0215(15) 0.0251(15) -0.0010(12) 0.0056(13) -0.0022(12)

loop_
_atom_type_symbol
_atom_type_description
_atom_type_scat_dispersion_real
_atom_type_scat_dispersion_imag
_atom_type_scat_source
C C 0.0033 0.0016 'International Tables Vol C Tables 4.2.6.8 and 6.1.1.4'
H H 0.0000 0.0000 'International Tables Vol C Tables 4.2.6.8 and 6.1.1.4'
N N 0.0061 0.0033 'International Tables Vol C Tables 4.2.6.8 and 6.1.1.4'
B B 0.0013 0.0007 'International Tables Vol C Tables 4.2.6.8 and 6.1.1.4'
F F 0.0171 0.0103 'International Tables Vol C Tables 4.2.6.8 and 6.1.1.4'
P P 0.1023 0.0942 'International Tables Vol C Tables 4.2.6.8 and 6.1.1.4'
Ru Ru -1.2594 0.8363 'International Tables Vol C Tables 4.2.6.8 and 6.1.1.4'

loop_
_geom_angle_atom_site_label_1
_geom_angle_atom_site_label_2
_geom_angle_atom_site_label_3
_geom_angle
_geom_angle_site_symmetry_1
_geom_angle_site_symmetry_3
_geom_angle_publ_flag
C1 Ru1 C6 91.82(10) . . yes
C1 Ru1 C5 102.21(10) . . yes
C6 Ru1 C5 37.45(9) . . yes
C1 Ru1 C7 117.20(10) . . yes
C6 Ru1 C7 36.78(9) . . yes
C5 Ru1 C7 61.56(9) . . yes
C1 Ru1 P2 82.74(8) . . yes
C6 Ru1 P2 145.11(7) . . yes
C5 Ru1 P2 110.11(7) . . yes
C7 Ru1 P2 159.04(7) . . yes
C1 Ru1 C9 137.60(10) . . yes
C6 Ru1 C9 61.24(9) . . yes
C5 Ru1 C9 36.56(9) . . yes
C7 Ru1 C9 60.48(9) . . yes
P2 Ru1 C9 100.87(6) . . yes
C1 Ru1 C8 152.08(10) . . yes
C6 Ru1 C8 60.91(9) . . yes
C5 Ru1 C8 60.49(9) . . yes
C7 Ru1 C8 36.47(9) . . yes
P2 Ru1 C8 122.67(6) . . yes
C9 Ru1 C8 35.40(8) . . yes
C1 Ru1 P1 93.15(8) . . yes
C6 Ru1 P1 131.17(7) . . yes
C5 Ru1 P1 160.38(7) . . yes
C7 Ru1 P1 100.60(6) . . yes
P2 Ru1 P1 83.65(2) . . yes
C9 Ru1 P1 129.23(6) . . yes
C8 Ru1 P1 100.52(6) . . yes
C31 P1 C21 103.53(11) . . ?
C31 P1 C15 106.31(11) . . ?
C21 P1 C15 106.02(12) . . ?
C31 P1 Ru1 120.51(8) . . ?
C21 P1 Ru1 111.23(8) . . ?
C15 P1 Ru1 108.27(8) . . ?
C41 P2 C51 104.90(11) . . ?
C41 P2 C16 106.50(11) . . ?
C51 P2 C16 104.42(11) . . ?
C41 P2 Ru1 115.50(8) . . ?
C51 P2 Ru1 119.43(8) . . ?
C16 P2 Ru1 104.90(8) . . ?
C2 C1 Ru1 169.8(2) . . yes
C1 C2 C4 116.4(2) . . yes
C1 C2 C3 124.4(2) . . yes
C4 C2 C3 119.2(2) . . yes
N1 C3 C2 177.7(3) . . yes
N2 C4 C2 175.5(3) . . yes
C9 C5 C6 108.0(2) . . yes
C9 C5 C10 126.5(2) . . yes
C6 C5 C10 124.6(2) . . yes
C9 C5 Ru1 74.93(14) . . yes
C6 C5 Ru1 70.88(13) . . yes
C10 C5 Ru1 128.32(17) . . yes
C7 C6 C5 107.8(2) . . yes
C7 C6 C11 127.0(2) . . yes
C5 C6 C11 125.0(2) . . yes
C7 C6 Ru1 72.95(14) . . yes
C5 C6 Ru1 71.67(13) . . yes
C11 C6 Ru1 124.53(17) . . yes
C6 C7 C8 108.0(2) . . yes
C6 C7 C12 126.0(2) . . yes
C8 C7 C12 125.0(2) . . yes
C6 C7 Ru1 70.27(13) . . yes
C8 C7 Ru1 74.16(14) . . yes
C12 C7 Ru1 129.99(17) . . yes
C9 C8 C7 108.3(2) . . yes
C9 C8 C13 125.9(2) . . yes
C7 C8 C13 125.3(2) . . yes
C9 C8 Ru1 72.17(14) . . yes
C7 C8 Ru1 69.37(13) . . yes
C13 C8 Ru1 130.73(17) . . yes
C8 C9 C5 107.9(2) . . yes
C8 C9 C14 125.9(2) . . yes
C5 C9 C14 125.8(2) . . yes
C8 C9 Ru1 72.43(14) . . yes
C5 C9 Ru1 68.52(13) . . yes
C14 C9 Ru1 130.55(17) . . yes
C5 C10 H10A 109.5 . . ?
C5 C10 H10B 109.5 . . ?
H10A C10 H10B 109.5 . . ?
C5 C10 H10C 109.5 . . ?
H10A C10 H10C 109.5 . . ?
H10B C10 H10C 109.5 . . ?
C6 C11 H11A 109.5 . . ?
C6 C11 H11B 109.5 . . ?
H11A C11 H11B 109.5 . . ?
C6 C11 H11C 109.5 . . ?
H11A C11 H11C 109.5 . . ?
H11B C11 H11C 109.5 . . ?
C7 C12 H12A 109.5 . . ?
C7 C12 H12B 109.5 . . ?
H12A C12 H12B 109.5 . . ?
C7 C12 H12C 109.5 . . ?
H12A C12 H12C 109.5 . . ?
H12B C12 H12C 109.5 . . ?
C8 C13 H13A 109.5 . . ?
C8 C13 H13B 109.5 . . ?
H13A C13 H13B 109.5 . . ?
C8 C13 H13C 109.5 . . ?
H13A C13 H13C 109.5 . . ?
H13B C13 H13C 109.5 . . ?
C9 C14 H14A 109.5 . . ?
C9 C14 H14B 109.5 . . ?
H14A C14 H14B 109.5 . . ?
C9 C14 H15 109.5 . . ?
H14A C14 H15 109.5 . . ?
H14B C14 H15 109.5 . . ?
C16 C15 P1 110.19(17) . . yes
C16 C15 H15A 109.6 . . ?
P1 C15 H15A 109.6 . . ?
C16 C15 H15B 109.6 . . ?
P1 C15 H15B 109.6 . . ?
H15A C15 H15B 108.1 . . ?
C15 C16 P2 109.14(16) . . yes
C15 C16 H16A 109.9 . . ?
P2 C16 H16A 109.9 . . ?
C15 C16 H16B 109.9 . . ?
P2 C16 H16B 109.9 . . ?
H16A C16 H16B 108.3 . . ?
C26 C21 C22 119.2(2) . . yes
C26 C21 P1 119.6(2) . . yes
C22 C21 P1 121.17(19) . . yes
C23 C22 C21 120.4(2) . . yes
C23 C22 H22 119.8 . . ?
C21 C22 H22 119.8 . . ?
C24 C23 C22 120.1(3) . . yes
C24 C23 H23 119.9 . . ?
C22 C23 H23 119.9 . . ?
C23 C24 C25 119.8(3) . . yes
C23 C24 H24 120.1 . . ?
C25 C24 H24 120.1 . . ?
C24 C25 C26 120.6(3) . . yes
C24 C25 H25 119.7 . . ?
C26 C25 H25 119.7 . . ?
C25 C26 C21 119.9(3) . . yes
C25 C26 H26 120.1 . . ?
C21 C26 H26 120.1 . . ?
C36 C31 C32 119.3(2) . . yes
C36 C31 P1 121.94(19) . . yes
C32 C31 P1 118.61(19) . . yes
C33 C32 C31 120.0(2) . . yes
C33 C32 H32 120.0 . . ?
C31 C32 H32 120.0 . . ?
C34 C33 C32 120.2(2) . . yes
C34 C33 H33 119.9 . . ?
C32 C33 H33 119.9 . . ?
C33 C34 C35 120.0(2) . . yes
C33 C34 H34 120.0 . . ?
C35 C34 H34 120.0 . . ?
C36 C35 C34 120.5(3) . . yes
C36 C35 H35 119.8 . . ?
C34 C35 H35 119.8 . . ?
C35 C36 C31 119.9(2) . . yes
C35 C36 H36 120.1 . . ?
C31 C36 H36 120.1 . . ?
C42 C41 C46 119.4(2) . . yes
C42 C41 P2 122.69(19) . . yes
C46 C41 P2 117.90(18) . . yes
C43 C42 C41 119.8(2) . . yes
C43 C42 H42 120.1 . . ?
C41 C42 H42 120.1 . . ?
C44 C43 C42 120.6(3) . . yes
C44 C43 H43 119.7 . . ?
C42 C43 H43 119.7 . . ?
C43 C44 C45 120.3(3) . . yes
C43 C44 H44 119.9 . . ?
C45 C44 H44 119.9 . . ?
C44 C45 C46 119.9(3) . . yes
C44 C45 H45 120.0 . . ?
C46 C45 H45 120.0 . . ?
C45 C46 C41 120.1(2) . . yes
C45 C46 H46 120.0 . . ?
C41 C46 H46 120.0 . . ?
C56 C51 C52 119.2(2) . . yes
C56 C51 P2 118.64(19) . . yes
C52 C51 P2 121.93(19) . . yes
C53 C52 C51 119.9(2) . . yes
C53 C52 H52 120.1 . . ?
C51 C52 H52 120.1 . . ?
C54 C53 C52 120.5(3) . . yes
C54 C53 H53 119.8 . . ?
C52 C53 H53 119.8 . . ?
C55 C54 C53 119.8(3) . . yes
C55 C54 H54 120.1 . . ?
C53 C54 H54 120.1 . . ?
C54 C55 C56 120.1(3) . . yes
C54 C55 H55 120.0 . . ?
C56 C55 H55 120.0 . . ?
C55 C56 C51 120.5(2) . . yes
C55 C56 H56 119.8 . . ?
C51 C56 H56 119.8 . . ?
F4 B1 F1 110.0(2) . . yes
F4 B1 F3 109.8(3) . . yes
F1 B1 F3 110.4(2) . . yes
F4 B1 F2 109.0(2) . . yes
F1 B1 F2 109.0(2) . . yes
F3 B1 F2 108.6(2) . . yes

loop_
_geom_bond_atom_site_label_1
_geom_bond_atom_site_label_2
_geom_bond_distance
_geom_bond_site_symmetry_2
_geom_bond_publ_flag
Ru1 C1 1.781(2) . yes
Ru1 C6 2.239(2) . yes
Ru1 C5 2.250(2) . yes
Ru1 C7 2.274(2) . yes
Ru1 P2 2.3237(6) . yes
Ru1 C9 2.334(2) . yes
Ru1 C8 2.338(2) . yes
Ru1 P1 2.3652(6) . yes
P1 C31 1.819(2) . yes
P1 C21 1.831(3) . yes
P1 C15 1.844(3) . yes
P2 C41 1.812(2) . yes
P2 C51 1.816(2) . yes
P2 C16 1.838(2) . yes
N1 C3 1.144(4) . yes
N2 C4 1.146(4) . yes
C1 C2 1.358(3) . yes
C2 C4 1.434(4) . yes
C2 C3 1.434(4) . yes
C5 C9 1.440(3) . yes
C5 C6 1.441(3) . yes
C5 C10 1.500(3) . yes
C6 C7 1.424(3) . yes
C6 C11 1.498(3) . yes
C7 C8 1.444(3) . yes
C7 C12 1.507(3) . yes
C8 C9 1.420(3) . yes
C8 C13 1.497(3) . yes
C9 C14 1.497(3) . yes
C10 H10A 0.9800 . ?
C10 H10B 0.9800 . ?
C10 H10C 0.9800 . ?
C11 H11A 0.9800 . ?
C11 H11B 0.9800 . ?
C11 H11C 0.9800 . ?
C12 H12A 0.9800 . ?
C12 H12B 0.9800 . ?
C12 H12C 0.9800 . ?
C13 H13A 0.9800 . ?
C13 H13B 0.9800 . ?
C13 H13C 0.9800 . ?
C14 H14A 0.9800 . ?
C14 H14B 0.9800 . ?
C14 H15 0.9800 . ?
C15 C16 1.527(3) . yes
C15 H15A 0.9900 . ?
C15 H15B 0.9900 . ?
C16 H16A 0.9900 . ?
C16 H16B 0.9900 . ?
C21 C26 1.394(4) . yes
C21 C22 1.397(4) . yes
C22 C23 1.389(4) . yes
C22 H22 0.9500 . ?
C23 C24 1.384(4) . yes
C23 H23 0.9500 . ?
C24 C25 1.385(4) . yes
C24 H24 0.9500 . ?
C25 C26 1.393(4) . yes
C25 H25 0.9500 . ?
C26 H26 0.9500 . ?
C31 C36 1.399(3) . yes
C31 C32 1.405(3) . yes
C32 C33 1.395(4) . yes
C32 H32 0.9500 . ?
C33 C34 1.379(4) . yes
C33 H33 0.9500 . ?
C34 C35 1.393(4) . yes
C34 H34 0.9500 . ?
C35 C36 1.390(4) . yes
C35 H35 0.9500 . ?
C36 H36 0.9500 . ?
C41 C42 1.397(3) . yes
C41 C46 1.403(3) . yes
C42 C43 1.392(4) . yes
C42 H42 0.9500 . ?
C43 C44 1.379(4) . yes
C43 H43 0.9500 . ?
C44 C45 1.385(4) . yes
C44 H44 0.9500 . ?
C45 C46 1.392(4) . yes
C45 H45 0.9500 . ?
C46 H46 0.9500 . ?
C51 C56 1.394(3) . yes
C51 C52 1.396(3) . yes
C52 C53 1.391(4) . yes
C52 H52 0.9500 . ?
C53 C54 1.386(4) . yes
C53 H53 0.9500 . ?
C54 C55 1.384(4) . yes
C54 H54 0.9500 . ?
C55 C56 1.389(4) . yes
C55 H55 0.9500 . ?
C56 H56 0.9500 . ?
F1 B1 1.391(4) . yes
F2 B1 1.401(4) . yes
F3 B1 1.391(4) . yes
F4 B1 1.381(4) . yes
